data_7206178
loop_
_publ_author_name
'Meazza, Lorenzo'
'Mart\'i-Rujas, Javier'
'Terraneo, Giancarlo'
'Castiglioni, Chiara'
'Milani, Alberto'
'Pilati, Tullio'
'Metrangolo, Pierangelo'
'Resnati, Giuseppe'

_publ_section_title
;
 Solid-state synthesis of mixed trihalides via reversible absorption of
 dihalogens by non porous onium salts
;
_journal_issue 13
_journal_name_full CrystEngComm
_journal_page_first 4427
_journal_paper_doi 10.1039/c1ce05050h
_journal_volume 13
_journal_year 2011
_chemical_formula_moiety 'C12 H30 N2 2+, 2(H2O), 2(Cl 1-)'
_chemical_formula_sum 'C12 H34 Cl2 N2 O2'
_chemical_formula_weight 309.31
_chemical_name_systematic
;
?
;
_space_group_IT_number 2
_symmetry_cell_setting triclinic
_symmetry_space_group_name_Hall '-P 1'
_symmetry_space_group_name_H-M 'P -1'
_atom_sites_solution_hydrogens geom
_atom_sites_solution_primary direct
_atom_sites_solution_secondary difmap
_audit_creation_method SHELXL-97
_cell_angle_alpha 94.013(10)
_cell_angle_beta 116.002(12)
_cell_angle_gamma 99.107(11)
_cell_formula_units_Z 1
_cell_length_a 7.4621(10)
_cell_length_b 8.1058(11)
_cell_length_c 8.4022(11)
_cell_measurement_reflns_used 7003
_cell_measurement_temperature 103(2)
_cell_measurement_theta_max 32.63
_cell_measurement_theta_min 2.58
_cell_volume 445.42(12)
_computing_cell_refinement 'Bruker SAINT'
_computing_data_collection 'Bruker APEX2'
_computing_data_reduction 'Bruker SAINT'
_computing_molecular_graphics
;
ORTEP-3 (Farrugia, L.J. (1997) Jour. Appl. Cryst. 30, 565)
Mercury (Macrae, C. F., Edgington, P. R., McCabe, P., Pidcock, E.,
Shields, G. P., Taylor, R., Towler, M. & van de Streek, J. (2006).
J. Appl. Cryst. 39, 453-457
;
_computing_publication_material SHELXTL
_computing_structure_refinement 'SHELXL (Sheldrick, G. M. (2008). Acta Cryst. A64, 112-122)'
_computing_structure_solution
;
SIR2002 (Burla, M. C., Camalli, M., Carrozzini, B., Cascarano, G. L.,
Giacovazzo, C., Polidori, G. & Spagna, R. (2003).
J. Appl. Cryst. 36, 1103.)
;
_diffrn_ambient_temperature 103(2)
_diffrn_measured_fraction_theta_full 0.992
_diffrn_measured_fraction_theta_max 0.914
_diffrn_measurement_device_type 'Bruker APEX-II CCD'
_diffrn_measurement_method '\f and \w scans'
_diffrn_radiation_monochromator graphite
_diffrn_radiation_source 'fine-focus sealed tube'
_diffrn_radiation_type MoK\a
_diffrn_radiation_wavelength 0.71073
_diffrn_reflns_av_R_equivalents 0.0225
_diffrn_reflns_av_sigmaI/netI 0.0191
_diffrn_reflns_limit_h_max 11
_diffrn_reflns_limit_h_min -11
_diffrn_reflns_limit_k_max 7
_diffrn_reflns_limit_k_min -12
_diffrn_reflns_limit_l_max 12
_diffrn_reflns_limit_l_min -12
_diffrn_reflns_number 9178
_diffrn_reflns_theta_full 30.00
_diffrn_reflns_theta_max 32.70
_diffrn_reflns_theta_min 2.58
_diffrn_standards_decay_% 0.00
_exptl_absorpt_correction_T_max 0.8932
_exptl_absorpt_correction_T_min 0.7972
_exptl_absorpt_correction_type multi-scan
_exptl_absorpt_process_details 'Bruker (2001). SADABS. Bruker AXS Inc., Madison, Wisconsin, USA.'
_exptl_crystal_colour colourless
_exptl_crystal_density_diffrn 1.153
_exptl_crystal_density_method 'not measured'
_exptl_crystal_description block
_exptl_crystal_F_000 170
_exptl_crystal_size_max 0.36
_exptl_crystal_size_mid 0.28
_exptl_crystal_size_min 0.14
_refine_diff_density_max 0.416
_refine_diff_density_min -0.300
_refine_diff_density_rms 0.038
_refine_ls_extinction_method none
_refine_ls_goodness_of_fit_ref 1.071
_refine_ls_hydrogen_treatment refall
_refine_ls_matrix_type full
_refine_ls_number_parameters 150
_refine_ls_number_reflns 2997
_refine_ls_number_restraints 0
_refine_ls_restrained_S_all 1.071
_refine_ls_R_factor_all 0.0253
_refine_ls_R_factor_gt 0.0232
_refine_ls_shift/su_max 0.001
_refine_ls_shift/su_mean 0.000
_refine_ls_structure_factor_coef Fsqd
_refine_ls_weighting_details 'w=1/[\s^2^(Fo^2^)+(0.0262P)^2^+0.0907P] where P=(Fo^2^+2Fc^2^)/3'
_refine_ls_weighting_scheme calc
_refine_ls_wR_factor_gt 0.0617
_refine_ls_wR_factor_ref 0.0628
_reflns_number_gt 2786
_reflns_number_total 2997
_reflns_threshold_expression I>2\s(I)
_cod_data_source_file c1ce05050h.txt
_cod_data_source_block jm048
_cod_original_cell_volume 445.42(10)
_cod_database_code 7206178

loop_
_symmetry_equiv_pos_as_xyz
'x, y, z'
'-x, -y, -z'

loop_
_atom_site_label
_atom_site_type_symbol
_atom_site_fract_x
_atom_site_fract_y
_atom_site_fract_z
_atom_site_U_iso_or_equiv
_atom_site_adp_type
_atom_site_occupancy
_atom_site_symmetry_multiplicity
_atom_site_calc_flag
_atom_site_refinement_flags
_atom_site_disorder_assembly
_atom_site_disorder_group
Cl1 Cl 0.23619(3) 0.24012(2) 0.85883(2) 0.02205(6) Uani 1 1 d . . .
N1 N 1.00902(9) 0.73351(7) 0.75802(8) 0.01492(11) Uani 1 1 d . . .
C1 C 0.87102(10) 0.85286(8) 0.75601(9) 0.01391(11) Uani 1 1 d . . .
H1A H 0.9576(15) 0.9608(12) 0.7948(13) 0.016(2) Uiso 1 1 d . . .
H1B H 0.8255(15) 0.8221(13) 0.8421(13) 0.017(2) Uiso 1 1 d . . .
C2 C 0.69109(10) 0.84858(8) 0.57493(9) 0.01547(12) Uani 1 1 d . . .
H2A H 0.5908(16) 0.7432(13) 0.5390(14) 0.023(3) Uiso 1 1 d . . .
H2B H 0.7342(16) 0.8585(13) 0.4786(14) 0.023(2) Uiso 1 1 d . . .
C3 C 0.59169(10) 0.99681(9) 0.58801(9) 0.01596(12) Uani 1 1 d . . .
H3A H 0.5477(16) 0.9884(13) 0.6836(14) 0.022(2) Uiso 1 1 d . . .
H3B H 0.6941(16) 1.1039(14) 0.6241(14) 0.023(2) Uiso 1 1 d . . .
C4 C 1.11430(12) 0.78374(10) 0.64667(10) 0.02081(14) Uani 1 1 d . . .
H4A H 1.2100(17) 0.7126(14) 0.6648(15) 0.026(3) Uiso 1 1 d . . .
H4B H 1.1837(17) 0.9020(15) 0.6897(15) 0.027(3) Uiso 1 1 d . . .
H4C H 1.0141(17) 0.7664(13) 0.5252(15) 0.024(3) Uiso 1 1 d . . .
C5 C 1.16825(12) 0.74813(12) 0.94854(10) 0.02437(16) Uani 1 1 d . . .
H5A H 1.1023(17) 0.7186(15) 1.0190(16) 0.029(3) Uiso 1 1 d . . .
H5B H 1.2449(18) 0.8622(15) 0.9846(16) 0.031(3) Uiso 1 1 d . . .
H5C H 1.2554(18) 0.6703(15) 0.9533(16) 0.034(3) Uiso 1 1 d . . .
C6 C 0.89138(12) 0.55434(9) 0.69185(11) 0.02226(14) Uani 1 1 d . . .
H6A H 0.8156(17) 0.5304(15) 0.7558(16) 0.030(3) Uiso 1 1 d . . .
H6B H 0.9887(18) 0.4847(15) 0.7121(16) 0.030(3) Uiso 1 1 d . . .
H6C H 0.8019(16) 0.5430(14) 0.5647(15) 0.022(2) Uiso 1 1 d . . .
O1 O 0.52660(10) 0.46226(8) 0.24115(8) 0.02593(12) Uani 1 1 d . . .
H1O H 0.586(2) 0.5436(19) 0.2180(18) 0.044(4) Uiso 1 1 d . . .
H2O H 0.449(2) 0.4011(18) 0.1362(19) 0.041(3) Uiso 1 1 d . . .

loop_
_atom_site_aniso_label
_atom_site_aniso_U_11
_atom_site_aniso_U_22
_atom_site_aniso_U_33
_atom_site_aniso_U_23
_atom_site_aniso_U_13
_atom_site_aniso_U_12
Cl1 0.02546(9) 0.01863(9) 0.01962(9) 0.00122(6) 0.01062(7) -0.00222(6)
N1 0.0152(2) 0.0167(3) 0.0129(2) 0.00253(19) 0.0053(2) 0.0067(2)
C1 0.0146(3) 0.0145(3) 0.0135(3) 0.0022(2) 0.0063(2) 0.0058(2)
C2 0.0157(3) 0.0156(3) 0.0142(3) 0.0020(2) 0.0050(2) 0.0063(2)
C3 0.0160(3) 0.0166(3) 0.0146(3) 0.0020(2) 0.0054(2) 0.0068(2)
C4 0.0205(3) 0.0268(4) 0.0207(3) 0.0048(3) 0.0128(3) 0.0091(3)
C5 0.0219(3) 0.0347(4) 0.0137(3) 0.0034(3) 0.0030(3) 0.0143(3)
C6 0.0246(3) 0.0142(3) 0.0272(4) 0.0030(3) 0.0101(3) 0.0070(3)
O1 0.0270(3) 0.0267(3) 0.0208(3) 0.0047(2) 0.0099(2) -0.0009(2)

loop_
_atom_type_symbol
_atom_type_description
_atom_type_scat_dispersion_real
_atom_type_scat_dispersion_imag
_atom_type_scat_source
C C 0.0033 0.0016 'International Tables Vol C Tables 4.2.6.8 and 6.1.1.4'
H H 0.0000 0.0000 'International Tables Vol C Tables 4.2.6.8 and 6.1.1.4'
N N 0.0061 0.0033 'International Tables Vol C Tables 4.2.6.8 and 6.1.1.4'
O O 0.0106 0.0060 'International Tables Vol C Tables 4.2.6.8 and 6.1.1.4'
Cl Cl 0.1484 0.1585 'International Tables Vol C Tables 4.2.6.8 and 6.1.1.4'

loop_
_geom_angle_atom_site_label_1
_geom_angle_atom_site_label_2
_geom_angle_atom_site_label_3
_geom_angle
_geom_angle_site_symmetry_1
_geom_angle_site_symmetry_3
_geom_angle_publ_flag
C6 N1 C5 109.29(6) . . ?
C6 N1 C4 110.05(6) . . ?
C5 N1 C4 108.35(6) . . ?
C6 N1 C1 111.04(5) . . ?
C5 N1 C1 107.28(5) . . ?
C4 N1 C1 110.73(5) . . ?
N1 C1 C2 115.21(5) . . ?
N1 C1 H1A 104.2(6) . . ?
C2 C1 H1A 110.0(6) . . ?
N1 C1 H1B 105.3(6) . . ?
C2 C1 H1B 110.8(6) . . ?
H1A C1 H1B 111.1(8) . . ?
C1 C2 C3 108.48(5) . . ?
C1 C2 H2A 111.4(6) . . ?
C3 C2 H2A 109.3(6) . . ?
C1 C2 H2B 111.7(6) . . ?
C3 C2 H2B 108.9(6) . . ?
H2A C2 H2B 106.9(9) . . ?
C3 C3 C2 112.44(7) 2_676 . ?
C3 C3 H3A 109.1(6) 2_676 . ?
C2 C3 H3A 109.7(6) . . ?
C3 C3 H3B 109.4(6) 2_676 . ?
C2 C3 H3B 109.1(6) . . ?
H3A C3 H3B 106.9(9) . . ?
N1 C4 H4A 106.5(7) . . ?
N1 C4 H4B 107.8(7) . . ?
H4A C4 H4B 110.9(10) . . ?
N1 C4 H4C 108.0(7) . . ?
H4A C4 H4C 111.5(9) . . ?
H4B C4 H4C 111.8(9) . . ?
N1 C5 H5A 108.5(7) . . ?
N1 C5 H5B 107.2(7) . . ?
H5A C5 H5B 112.6(10) . . ?
N1 C5 H5C 108.6(7) . . ?
H5A C5 H5C 109.5(10) . . ?
H5B C5 H5C 110.5(10) . . ?
N1 C6 H6A 108.0(7) . . ?
N1 C6 H6B 106.8(7) . . ?
H6A C6 H6B 112.4(10) . . ?
N1 C6 H6C 108.6(6) . . ?
H6A C6 H6C 110.8(9) . . ?
H6B C6 H6C 110.0(9) . . ?
H1O O1 H2O 103.0(13) . . ?

loop_
_geom_bond_atom_site_label_1
_geom_bond_atom_site_label_2
_geom_bond_distance
_geom_bond_site_symmetry_2
_geom_bond_publ_flag
N1 C6 1.4982(10) . ?
N1 C5 1.4998(10) . ?
N1 C4 1.5016(9) . ?
N1 C1 1.5163(8) . ?
C1 C2 1.5184(9) . ?
C1 H1A 0.941(10) . ?
C1 H1B 0.956(10) . ?
C2 C3 1.5301(9) . ?
C2 H2A 0.972(11) . ?
C2 H2B 0.997(11) . ?
C3 C3 1.5235(13) 2_676 ?
C3 H3A 0.995(11) . ?
C3 H3B 0.990(11) . ?
C4 H4A 0.956(11) . ?
C4 H4B 0.974(12) . ?
C4 H4C 0.947(11) . ?
C5 H5A 0.942(12) . ?
C5 H5B 0.957(12) . ?
C5 H5C 0.966(12) . ?
C6 H6A 0.945(12) . ?
C6 H6B 0.954(12) . ?
C6 H6C 0.968(11) . ?
O1 H1O 0.820(15) . ?
O1 H2O 0.871(15) . ?

loop_
_geom_torsion_atom_site_label_1
_geom_torsion_atom_site_label_2
_geom_torsion_atom_site_label_3
_geom_torsion_atom_site_label_4
_geom_torsion
_geom_torsion_site_symmetry_1
_geom_torsion_site_symmetry_2
_geom_torsion_site_symmetry_3
_geom_torsion_site_symmetry_4
_geom_torsion_publ_flag
C6 N1 C1 C2 -57.20(8) . . . . ?
C5 N1 C1 C2 -176.57(6) . . . . ?
C4 N1 C1 C2 65.38(7) . . . . ?
N1 C1 C2 C3 -169.70(6) . . . . ?
C1 C2 C3 C3 -179.89(7) . . . 2_676 ?
